data_7047950
loop_
_publ_author_name
'Yuan, Guo-Jun'
'Shao, Dong-Sheng'
'Yao, Zhi-Yuan'
'Liu, Wen-Long'
'Ren, Xiao-Ming'

_publ_section_title
;
 An organometallic half-sandwich supramolecular complex
 {K(18-Crown-6)(\h<sup>n</sup>-C<sub>6</sub>H<sub>5</sub>B(C<sub>6</sub>H<sub>5</sub>)<sub>3</sub>)}
 (n = 1-6) exhibiting a reversible breaking-symmetry phase transition and
 switchable dielectric behaviour.
;
_journal_issue 47
_journal_name_full 'Dalton transactions (Cambridge, England : 2003)'
_journal_page_first 16835
_journal_page_last 16839
_journal_paper_doi 10.1039/c8dt04060e
_journal_volume 47
_journal_year 2018
_chemical_formula_moiety 'C34.1 H40.2 B K0.84 O5.05, 0.16(C12 H24 K O6)'
_chemical_formula_sum 'C36 H44 B K O6'
_chemical_formula_weight 622.62
_space_group_crystal_system monoclinic
_space_group_IT_number 14
_space_group_name_Hall '-P 2yn'
_space_group_name_H-M_alt 'P 1 21/n 1'
_symmetry_space_group_name_Hall '-P 2yn'
_symmetry_space_group_name_H-M 'P 1 21/n 1'
_atom_sites_solution_hydrogens geom
_atom_sites_solution_primary dual
_audit_creation_date 2018-08-22
_audit_creation_method
;
Olex2 1.2
(compiled 2018.05.29 svn.r3508 for OlexSys, GUI svn.r5506)
;
_audit_update_record
;
2018-08-22 deposited with the CCDC.
2018-10-31 downloaded from the CCDC.
;
_cell_angle_alpha 90
_cell_angle_beta 111.078(2)
_cell_angle_gamma 90
_cell_formula_units_Z 4
_cell_length_a 14.6855(10)
_cell_length_b 14.1873(12)
_cell_length_c 17.7565(15)
_cell_measurement_reflns_used 5498
_cell_measurement_temperature 293(2)
_cell_measurement_theta_max 20.412
_cell_measurement_theta_min 2.458
_cell_volume 3452.0(5)
_computing_cell_refinement 'SAINT v8.37A (Bruker, 2015)'
_computing_data_reduction 'SAINT v8.37A (Bruker, 2015)'
_computing_molecular_graphics 'Olex2 (Dolomanov et al., 2009)'
_computing_publication_material 'Olex2 (Dolomanov et al., 2009)'
_computing_structure_refinement 'ShelXL (Sheldrick, 2015)'
_computing_structure_solution 'ShelXT (Sheldrick, 2015)'
_diffrn_ambient_temperature 293(2)
_diffrn_measured_fraction_theta_full 0.993
_diffrn_measured_fraction_theta_max 0.993
_diffrn_measurement_device_type 'CCD area detector'
_diffrn_measurement_method 'phi and omega scans'
_diffrn_radiation_monochromator graphite
_diffrn_radiation_type MoK\a
_diffrn_radiation_wavelength 0.71073
_diffrn_reflns_av_R_equivalents 0.0510
_diffrn_reflns_av_unetI/netI 0.0519
_diffrn_reflns_Laue_measured_fraction_full 0.993
_diffrn_reflns_Laue_measured_fraction_max 0.993
_diffrn_reflns_limit_h_max 15
_diffrn_reflns_limit_h_min -17
_diffrn_reflns_limit_k_max 16
_diffrn_reflns_limit_k_min -14
_diffrn_reflns_limit_l_max 20
_diffrn_reflns_limit_l_min -21
_diffrn_reflns_number 27080
_diffrn_reflns_point_group_measured_fraction_full 0.993
_diffrn_reflns_point_group_measured_fraction_max 0.993
_diffrn_reflns_theta_full 25.009
_diffrn_reflns_theta_max 25.009
_diffrn_reflns_theta_min 1.890
_exptl_absorpt_coefficient_mu 0.196
_exptl_absorpt_correction_T_max 0.7456
_exptl_absorpt_correction_T_min 0.6181
_exptl_absorpt_correction_type multi-scan
_exptl_absorpt_process_details
;
SADABS-2016/2 (Bruker,2016/2) was used for absorption correction.
wR2(int) was 0.1146 before and 0.0491 after correction.
The Ratio of minimum to maximum transmission is 0.8290.
The \l/2 correction factor is Not present.
;
_exptl_crystal_density_diffrn 1.198
_exptl_crystal_description block
_exptl_crystal_F_000 1328
_exptl_crystal_size_max 0.19
_exptl_crystal_size_mid 0.18
_exptl_crystal_size_min 0.17
_refine_diff_density_max 0.226
_refine_diff_density_min -0.182
_refine_diff_density_rms 0.033
_refine_ls_extinction_coef 0.0069(15)
_refine_ls_extinction_expression Fc^*^=kFc[1+0.001xFc^2^\l^3^/sin(2\q)]^-1/4^
_refine_ls_extinction_method 'SHELXL-2014/7 (Sheldrick 2014'
_refine_ls_goodness_of_fit_ref 1.014
_refine_ls_hydrogen_treatment constr
_refine_ls_matrix_type full
_refine_ls_number_parameters 558
_refine_ls_number_reflns 6034
_refine_ls_number_restraints 784
_refine_ls_restrained_S_all 1.098
_refine_ls_R_factor_all 0.1501
_refine_ls_R_factor_gt 0.0698
_refine_ls_shift/su_max 0.000
_refine_ls_shift/su_mean 0.000
_refine_ls_structure_factor_coef Fsqd
_refine_ls_weighting_details 'w=1/[\s^2^(Fo^2^)+(0.0997P)^2^+1.4368P] where P=(Fo^2^+2Fc^2^)/3'
_refine_ls_weighting_scheme calc
_refine_ls_wR_factor_gt 0.1807
_refine_ls_wR_factor_ref 0.2259
_reflns_Friedel_coverage 0.000
_reflns_number_gt 2990
_reflns_number_total 6034
_reflns_threshold_expression 'I > 2\s(I)'
_cod_data_source_file c8dt04060e2.cif
_cod_data_source_block 11
_cod_depositor_comments 'Adding full bibliography for 7047949--7047951.cif.'
_cod_database_code 7047950
_shelx_shelxl_version_number 2014/7
_shelx_space_group_comment
;
The symmetry employed for this shelxl refinement is uniquely defined
by the following loop, which should always be used as a source of
symmetry information in preference to the above space-group names.
They are only intended as comments.
;
_shelx_estimated_absorpt_t_max 0.967
_shelx_estimated_absorpt_t_min 0.964
_olex2_refinement_description
;
1. Fixed Uiso
 At 1.2 times of:
  All C(H) groups, All C(H,H) groups
2. Restrained distances
 O5A-C33A
 1.43 with sigma of 0.02
 C34A-C33A
 1.5 with sigma of 0.02
 C34A-O6A
 1.45 with sigma of 0.02
 O6A-C35A
 1.45 with sigma of 0.02
 C35A-C36A
 1.5 with sigma of 0.02
 C36A-O1A
 1.45 with sigma of 0.02
 O1A-C25A
 1.45 with sigma of 0.02
 C25A-C26A
 1.45 with sigma of 0.02
 C26A-O2A
 1.45 with sigma of 0.02
 O2A-C27A
 1.45 with sigma of 0.02
 C27A-C28A
 1.5 with sigma of 0.02
 C28A-O3A
 1.45 with sigma of 0.02
 C29A-O3A
 1.45 with sigma of 0.02
 C29A-C30A
 0.5 with sigma of 0.02
 C30A-O4A
 1.45 with sigma of 0.02
 O4A-C31A
 1.45 with sigma of 0.02
 C31A-C32A
 1.45 with sigma of 0.02
 C32A-O5A
 1.45 with sigma of 0.02
 O6-C34
 1.45 with sigma of 0.02
 C36A-K1A
 3.65 with sigma of 0.02
 K1A-C34A
 3.65 with sigma of 0.02
 O6A-K1A
 2.86 with sigma of 0.02
 K1A-O1A
 2.86 with sigma of 0.02
 K1A-O2A
 2.86 with sigma of 0.02
 K1A-O3A
 2.86 with sigma of 0.02
 O4A-K1A
 2.86 with sigma of 0.02
 C32A-K1A
 3.65 with sigma of 0.02
 K1A-C31A
 3.65 with sigma of 0.02
 K1A-C25A
 3.65 with sigma of 0.02
 O3A-C30A
 2.45 with sigma of 0.02
 C29A-O4A
 2.45 with sigma of 0.02
 C27A-K1A
 3.65 with sigma of 0.02
 O2A-C25A
 2.38 with sigma of 0.02
 O1A-C35A
 2.36 with sigma of 0.02
 O6A-C36A
 2.36 with sigma of 0.02
 C36A-C35A
 1.5 with sigma of 0.02
 O1A-C36A
 1.45 with sigma of 0.02
 C35A-O6A
 1.45 with sigma of 0.02
 K1A-C33A
 3.65 with sigma of 0.02
 K1A-C29A
 3.65 with sigma of 0.02
 C30A-K1A
 3.65 with sigma of 0.02
 C28A-K1A
 3.65 with sigma of 0.02
 C26A-K1A
 3.65 with sigma of 0.02
 C30A-C29A
 1.55 with sigma of 0.02
3. Rigid bond restraints
 K1, O2, O5, O4, O6, O1, O3, C26, C34, C33, C25, C27, C32, C30, C36, C31, C29,
 C35, C28, K1A, O2A, O5A, O4A, O6A, O1A, O3A, C26A, C34A, C33A, C25A, C27A,
 C32A, C30A, C36A, C31A, C29A, C35A, C28A
 with sigma for 1-2 distances of 0.01 and sigma for 1-3 distances of 0.01
4. Uiso/Uaniso restraints and constraints
K1 \\sim O2 \\sim O5 \\sim O4 \\sim O6 \\sim O1 \\sim O3 \\sim C26 \\sim C34
\\sim C33 \\sim C25 \\sim C27 \\sim C32 \\sim C30 \\sim C36 \\sim C31 \\sim C29
\\sim C35 \\sim C28 \\sim K1A \\sim O2A \\sim O5A \\sim O4A \\sim O6A \\sim O1A
\\sim O3A \\sim C26A \\sim C34A \\sim C33A \\sim C25A \\sim C27A \\sim C32A
\\sim C30A \\sim C36A \\sim C31A \\sim C29A \\sim C35A \\sim C28A: within 2A
with sigma of 0.04 and sigma for terminal atoms of 0.08
Uanis(C26A) \\sim Ueq, Uanis(C25A) \\sim Ueq, Uanis(C30A) \\sim Ueq,
Uanis(C29A) \\sim Ueq: with sigma of 0.01 and sigma for terminal atoms of 0.02
Uanis(C30) = Uanis(C30A)
Uanis(C29) = Uanis(C29A)
5. Others
 Sof(K1A)=Sof(O2A)=Sof(O5A)=Sof(O4A)=Sof(O6A)=Sof(O1A)=Sof(O3A)=Sof(C26A)=
 Sof(H26C)=Sof(H26D)=Sof(C34A)=Sof(H34C)=Sof(H34D)=Sof(C33A)=Sof(H33C)=
 Sof(H33D)=Sof(C25A)=Sof(H25C)=Sof(H25D)=Sof(C27A)=Sof(H27C)=Sof(H27D)=
 Sof(C32A)=Sof(H32C)=Sof(H32D)=Sof(C30A)=Sof(H30C)=Sof(H30D)=Sof(C36A)=
 Sof(H36C)=Sof(H36D)=Sof(C31A)=Sof(H31C)=Sof(H31D)=Sof(C29A)=Sof(H29C)=
 Sof(H29D)=Sof(C35A)=Sof(H35C)=Sof(H35D)=Sof(C28A)=Sof(H28C)=Sof(H28D)=1-FVAR(1)
 Sof(K1)=Sof(O2)=Sof(O5)=Sof(O4)=Sof(O6)=Sof(O1)=Sof(O3)=Sof(C26)=Sof(H26A)=
 Sof(H26B)=Sof(C34)=Sof(H34A)=Sof(H34B)=Sof(C33)=Sof(H33A)=Sof(H33B)=Sof(C25)=
 Sof(H25A)=Sof(H25B)=Sof(C27)=Sof(H27A)=Sof(H27B)=Sof(C32)=Sof(H32A)=Sof(H32B)=
 Sof(C30)=Sof(H30A)=Sof(H30B)=Sof(C36)=Sof(H36A)=Sof(H36B)=Sof(C31)=Sof(H31A)=
 Sof(H31B)=Sof(C29)=Sof(H29A)=Sof(H29B)=Sof(C35)=Sof(H35A)=Sof(H35B)=Sof(C28)=
 Sof(H28A)=Sof(H28B)=FVAR(1)
6.a Secondary CH2 refined with riding coordinates:
 C26(H26A,H26B), C34(H34A,H34B), C33(H33A,H33B), C25(H25A,H25B), C27(H27A,
 H27B), C32(H32A,H32B), C30(H30A,H30B), C36(H36A,H36B), C31(H31A,H31B),
 C29(H29A,H29B), C35(H35A,H35B), C28(H28A,H28B), C26A(H26C,H26D), C34A(H34C,
 H34D), C33A(H33C,H33D), C25A(H25C,H25D), C27A(H27C,H27D), C32A(H32C,H32D),
 C30A(H30C,H30D), C36A(H36C,H36D), C31A(H31C,H31D), C29A(H29C,H29D), C35A(H35C,
 H35D), C28A(H28C,H28D)
6.b Aromatic/amide H refined with riding coordinates:
 C12(H12), C6(H6), C14(H14), C9(H9), C18(H18), C20(H20), C5(H5), C22(H22),
 C11(H11), C2(H2), C4(H4), C24(H24), C15(H15), C16(H16), C8(H8), C10(H10),
 C3(H3), C17(H17), C23(H23), C21(H21)
;
_olex2_submission_special_instructions 'No special instructions were received'

loop_
_space_group_symop_operation_xyz
'x, y, z'
'-x+1/2, y+1/2, -z+1/2'
'-x, -y, -z'
'x-1/2, -y-1/2, z-1/2'

loop_
_atom_site_label
_atom_site_type_symbol
_atom_site_fract_x
_atom_site_fract_y
_atom_site_fract_z
_atom_site_U_iso_or_equiv
_atom_site_adp_type
_atom_site_occupancy
_atom_site_site_symmetry_order
_atom_site_calc_flag
_atom_site_refinement_flags_posn
_atom_site_refinement_flags_adp
_atom_site_refinement_flags_occupancy
_atom_site_disorder_assembly
_atom_site_disorder_group
K1 K 0.53064(13) 0.80580(12) 0.41109(11) 0.0897(5) Uani 0.842(4) 1 d . U P A 1
C19 C 0.4931(2) 0.5807(2) 0.30469(19) 0.0605(8) Uani 1 1 d . . . . .
C1 C 0.5864(2) 0.5948(2) 0.1997(2) 0.0649(9) Uani 1 1 d . . . . .
C13 C 0.6819(2) 0.5239(2) 0.3498(2) 0.0675(9) Uani 1 1 d . . . . .
C7 C 0.5385(2) 0.4252(2) 0.2412(2) 0.0630(9) Uani 1 1 d . . . . .
C12 C 0.6008(3) 0.3501(3) 0.2466(3) 0.0871(12) Uani 1 1 d . . . . .
H12 H 0.6674 0.3590 0.2741 0.104 Uiso 1 1 calc R . . . .
C6 C 0.5702(3) 0.5592(3) 0.1229(2) 0.0779(10) Uani 1 1 d . . . . .
H6 H 0.5532 0.4960 0.1129 0.093 Uiso 1 1 calc R . . . .
C14 C 0.7658(3) 0.5727(3) 0.3552(2) 0.0879(12) Uani 1 1 d . . . . .
H14 H 0.7629 0.6140 0.3137 0.105 Uiso 1 1 calc R . . . .
C9 C 0.4414(3) 0.4048(3) 0.2000(2) 0.0899(12) Uani 1 1 d . . . . .
H9 H 0.3956 0.4520 0.1947 0.108 Uiso 1 1 calc R . . . .
C18 C 0.6962(3) 0.4618(3) 0.4140(3) 0.0973(13) Uani 1 1 d . . . . .
H18 H 0.6437 0.4248 0.4134 0.117 Uiso 1 1 calc R . . . .
O2 O 0.6072(4) 0.9222(4) 0.3201(3) 0.1473(17) Uani 0.842(4) 1 d . U P A 1
O5 O 0.4850(4) 0.7870(5) 0.5521(3) 0.1416(18) Uani 0.842(4) 1 d . U P A 1
O4 O 0.3684(4) 0.9035(4) 0.4357(4) 0.1459(17) Uani 0.842(4) 1 d . U P A 1
C20 C 0.4246(3) 0.6447(3) 0.2595(3) 0.0925(12) Uani 1 1 d . . . . .
H20 H 0.4289 0.6667 0.2115 0.111 Uiso 1 1 calc R . . A .
C5 C 0.5782(3) 0.6131(4) 0.0605(2) 0.0986(13) Uani 1 1 d . . . . .
H5 H 0.5667 0.5857 0.0103 0.118 Uiso 1 1 calc R . . . .
O6 O 0.6709(4) 0.7502(3) 0.5646(3) 0.1337(15) Uani 0.842(4) 1 d D U P A 1
C22 C 0.3386(3) 0.6497(3) 0.3501(3) 0.0955(13) Uani 1 1 d . . . . .
H22 H 0.2876 0.6719 0.3645 0.115 Uiso 1 1 calc R . . A .
C11 C 0.5689(4) 0.2626(3) 0.2132(3) 0.1060(15) Uani 1 1 d . . . . .
H11 H 0.6138 0.2144 0.2189 0.127 Uiso 1 1 calc R . . . .
C2 C 0.6104(3) 0.6902(3) 0.2079(2) 0.0901(12) Uani 1 1 d . . . . .
H2 H 0.6211 0.7191 0.2573 0.108 Uiso 1 1 calc R . . . .
C4 C 0.6028(4) 0.7054(4) 0.0719(3) 0.1074(14) Uani 1 1 d . . . . .
H4 H 0.6083 0.7415 0.0300 0.129 Uiso 1 1 calc R . . . .
B1 B 0.5769(3) 0.5324(3) 0.2747(2) 0.0605(10) Uani 1 1 d . . . . .
C24 C 0.4792(3) 0.5559(3) 0.3749(3) 0.1002(14) Uani 1 1 d . . . . .
H24 H 0.5239 0.5146 0.4098 0.120 Uiso 1 1 calc R . . . .
O1 O 0.7313(3) 0.8319(4) 0.4500(3) 0.1540(18) Uani 0.842(4) 1 d . U P A 1
C15 C 0.8530(3) 0.5634(4) 0.4186(3) 0.1126(15) Uani 1 1 d . . . . .
H15 H 0.9068 0.5981 0.4187 0.135 Uiso 1 1 calc R . . . .
C16 C 0.8619(3) 0.5044(5) 0.4809(3) 0.1189(17) Uani 1 1 d . . . . .
H16 H 0.9204 0.5000 0.5246 0.143 Uiso 1 1 calc R . . . .
C8 C 0.4088(4) 0.3175(4) 0.1661(3) 0.1149(16) Uani 1 1 d . . . . .
H8 H 0.3425 0.3074 0.1388 0.138 Uiso 1 1 calc R . . . .
C10 C 0.4733(5) 0.2468(4) 0.1725(3) 0.1159(17) Uani 1 1 d . . . . .
H10 H 0.4519 0.1883 0.1492 0.139 Uiso 1 1 calc R . . . .
C3 C 0.6192(3) 0.7445(3) 0.1452(3) 0.1092(15) Uani 1 1 d . . . . .
H3 H 0.6364 0.8078 0.1538 0.131 Uiso 1 1 calc R . . . .
C17 C 0.7829(4) 0.4517(4) 0.4780(3) 0.1192(17) Uani 1 1 d . . . . .
H17 H 0.7877 0.4092 0.5191 0.143 Uiso 1 1 calc R . . . .
C23 C 0.4040(4) 0.5880(4) 0.3969(3) 0.1119(15) Uani 1 1 d . . . . .
H23 H 0.3983 0.5668 0.4446 0.134 Uiso 1 1 calc R . . . .
C21 C 0.3492(3) 0.6778(3) 0.2825(3) 0.1088(15) Uani 1 1 d . . . . .
H21 H 0.3050 0.7210 0.2495 0.131 Uiso 1 1 calc R . . A .
O3 O 0.4212(4) 0.9503(5) 0.3062(4) 0.186(2) Uani 0.842(4) 1 d . U P A 1
C26 C 0.7053(5) 0.9283(6) 0.3347(5) 0.133(2) Uani 0.842(4) 1 d . U P A 1
H26A H 0.7236 0.9943 0.3382 0.159 Uiso 0.842(4) 1 calc R . P A 1
H26B H 0.7181 0.9013 0.2893 0.159 Uiso 0.842(4) 1 calc R . P A 1
C34 C 0.6245(6) 0.6952(6) 0.6024(6) 0.147(3) Uani 0.842(4) 1 d D U P A 1
H34A H 0.6703 0.6803 0.6559 0.177 Uiso 0.842(4) 1 calc R . P A 1
H34B H 0.6065 0.6364 0.5729 0.177 Uiso 0.842(4) 1 calc R . P A 1
C33 C 0.5396(7) 0.7348(8) 0.6101(6) 0.145(3) Uani 0.842(4) 1 d . U P A 1
H33A H 0.4999 0.6835 0.6173 0.174 Uiso 0.842(4) 1 calc R . P A 1
H33B H 0.5599 0.7721 0.6592 0.174 Uiso 0.842(4) 1 calc R . P A 1
C25 C 0.7641(6) 0.8827(7) 0.4055(6) 0.152(3) Uani 0.842(4) 1 d . U P A 1
H25A H 0.8083 0.8427 0.3903 0.183 Uiso 0.842(4) 1 calc R . P A 1
H25B H 0.8040 0.9313 0.4404 0.183 Uiso 0.842(4) 1 calc R . P A 1
C27 C 0.5470(7) 0.9725(6) 0.2592(5) 0.144(3) Uani 0.842(4) 1 d . U P A 1
H27A H 0.5559 0.9524 0.2101 0.173 Uiso 0.842(4) 1 calc R . P A 1
H27B H 0.5672 1.0380 0.2681 0.173 Uiso 0.842(4) 1 calc R . P A 1
C32 C 0.3948(7) 0.8158(7) 0.5515(5) 0.152(3) Uani 0.842(4) 1 d . U P A 1
H32A H 0.3998 0.8300 0.6063 0.182 Uiso 0.842(4) 1 calc R . P A 1
H32B H 0.3485 0.7645 0.5319 0.182 Uiso 0.842(4) 1 calc R . P A 1
C30 C 0.3324(6) 0.9835(6) 0.3886(6) 0.147(2) Uani 0.842(4) 1 d . U P A 1
H30A H 0.2648 0.9930 0.3830 0.177 Uiso 0.842(4) 1 calc R . P A 1
H30B H 0.3692 1.0381 0.4159 0.177 Uiso 0.842(4) 1 calc R . P A 1
C36 C 0.7956(5) 0.7861(7) 0.5192(5) 0.154(3) Uani 0.842(4) 1 d . U P A 1
H36A H 0.8458 0.7545 0.5051 0.185 Uiso 0.842(4) 1 calc R . P A 1
H36B H 0.8273 0.8332 0.5598 0.185 Uiso 0.842(4) 1 calc R . P A 1
C31 C 0.3602(9) 0.8940(10) 0.5038(9) 0.167(4) Uani 0.842(4) 1 d . U P A 1
H31A H 0.2912 0.8986 0.4949 0.200 Uiso 0.842(4) 1 calc R . P A 1
H31B H 0.3913 0.9484 0.5359 0.200 Uiso 0.842(4) 1 calc R . P A 1
C29 C 0.3377(7) 0.9768(10) 0.3174(7) 0.173(3) Uani 0.842(4) 1 d . U P A 1
H29A H 0.3196 1.0379 0.2918 0.208 Uiso 0.842(4) 1 calc R . P A 1
H29B H 0.2872 0.9330 0.2869 0.208 Uiso 0.842(4) 1 calc R . P A 1
C35 C 0.7511(6) 0.7211(6) 0.5521(5) 0.149(3) Uani 0.842(4) 1 d . U P A 1
H35A H 0.7338 0.6666 0.5167 0.179 Uiso 0.842(4) 1 calc R . P A 1
H35B H 0.7983 0.7003 0.6033 0.179 Uiso 0.842(4) 1 calc R . P A 1
C28 C 0.4446(7) 0.9685(8) 0.2454(6) 0.188(4) Uani 0.842(4) 1 d . U P A 1
H28A H 0.4159 1.0287 0.2233 0.226 Uiso 0.842(4) 1 calc R . P A 1
H28B H 0.4153 0.9210 0.2045 0.226 Uiso 0.842(4) 1 calc R . P A 1
K1A K 0.5433(8) 0.8540(11) 0.4353(7) 0.136(5) Uani 0.158(4) 1 d D U P A 2
O2A O 0.6731(19) 0.904(2) 0.3596(17) 0.149(6) Uani 0.158(4) 1 d D U P A 2
O5A O 0.448(2) 0.836(2) 0.5316(19) 0.145(6) Uani 0.158(4) 1 d D U P A 2
O4A O 0.3485(16) 0.924(2) 0.3827(16) 0.146(6) Uani 0.158(4) 1 d D U P A 2
O6A O 0.599(2) 0.7015(17) 0.5489(15) 0.147(6) Uani 0.158(4) 1 d D U P A 2
O1A O 0.7343(14) 0.7825(19) 0.497(2) 0.153(6) Uani 0.158(4) 1 d D U P A 2
O3A O 0.486(2) 0.977(2) 0.2990(15) 0.160(6) Uani 0.158(4) 1 d D U P A 2
C26A C 0.761(2) 0.848(4) 0.385(2) 0.147(6) Uani 0.158(4) 1 d D U P A 2
H26C H 0.8088 0.8790 0.3669 0.177 Uiso 0.158(4) 1 calc R . P A 2
H26D H 0.7469 0.7869 0.3591 0.177 Uiso 0.158(4) 1 calc R . P A 2
C34A C 0.576(4) 0.725(4) 0.620(2) 0.161(8) Uani 0.158(4) 1 d D U P A 2
H34C H 0.6234 0.7701 0.6530 0.194 Uiso 0.158(4) 1 calc R . P A 2
H34D H 0.5797 0.6691 0.6519 0.194 Uiso 0.158(4) 1 calc R . P A 2
C33A C 0.474(3) 0.768(4) 0.597(2) 0.165(7) Uani 0.158(4) 1 d D U P A 2
H33C H 0.4268 0.7170 0.5817 0.198 Uiso 0.158(4) 1 calc R . P A 2
H33D H 0.4690 0.7980 0.6444 0.198 Uiso 0.158(4) 1 calc R . P A 2
C25A C 0.8016(14) 0.836(3) 0.471(2) 0.159(6) Uani 0.158(4) 1 d D U P A 2
H25C H 0.8132 0.8974 0.4973 0.191 Uiso 0.158(4) 1 calc R . P A 2
H25D H 0.8635 0.8033 0.4861 0.191 Uiso 0.158(4) 1 calc R . P A 2
C27A C 0.625(3) 0.958(4) 0.2847(19) 0.154(7) Uani 0.158(4) 1 d D U P A 2
H27C H 0.6604 0.9463 0.2490 0.185 Uiso 0.158(4) 1 calc R . P A 2
H27D H 0.6322 1.0243 0.2986 0.185 Uiso 0.158(4) 1 calc R . P A 2
C32A C 0.347(4) 0.870(6) 0.513(5) 0.161(7) Uani 0.158(4) 1 d D U P A 2
H32C H 0.3024 0.8183 0.4904 0.193 Uiso 0.158(4) 1 calc R . P A 2
H32D H 0.3393 0.8908 0.5618 0.193 Uiso 0.158(4) 1 calc R . P A 2
C30A C 0.3245(19) 0.964(5) 0.297(2) 0.147(2) Uani 0.158(4) 1 d D U P A 2
H30C H 0.2825 0.9174 0.2607 0.177 Uiso 0.158(4) 1 calc R . P A 2
H30D H 0.2838 1.0187 0.2938 0.177 Uiso 0.158(4) 1 calc R . P A 2
C36A C 0.741(2) 0.685(2) 0.516(2) 0.174(8) Uani 0.158(4) 1 d D U P A 2
H36C H 0.8083 0.6645 0.5357 0.209 Uiso 0.158(4) 1 calc R . P A 2
H36D H 0.7050 0.6483 0.4686 0.209 Uiso 0.158(4) 1 calc R . P A 2
C31A C 0.324(2) 0.948(3) 0.454(2) 0.167(7) Uani 0.158(4) 1 d D U P A 2
H31C H 0.3601 1.0035 0.4801 0.201 Uiso 0.158(4) 1 calc R . P A 2
H31D H 0.2549 0.9622 0.4374 0.201 Uiso 0.158(4) 1 calc R . P A 2
C29A C 0.375(2) 0.985(4) 0.268(2) 0.173(3) Uani 0.158(4) 1 d D U P A 2
H29C H 0.3621 1.0518 0.2561 0.208 Uiso 0.158(4) 1 calc R . P A 2
H29D H 0.3530 0.9535 0.2162 0.208 Uiso 0.158(4) 1 calc R . P A 2
C35A C 0.698(2) 0.668(3) 0.580(2) 0.168(7) Uani 0.158(4) 1 d D U P A 2
H35C H 0.7001 0.6019 0.5927 0.201 Uiso 0.158(4) 1 calc R . P A 2
H35D H 0.7355 0.7026 0.6286 0.201 Uiso 0.158(4) 1 calc R . P A 2
C28A C 0.517(3) 0.940(4) 0.2366(14) 0.162(7) Uani 0.158(4) 1 d D U P A 2
H28C H 0.4923 0.9761 0.1870 0.195 Uiso 0.158(4) 1 calc R . P A 2
H28D H 0.5015 0.8737 0.2258 0.195 Uiso 0.158(4) 1 calc R . P A 2

loop_
_atom_site_aniso_label
_atom_site_aniso_U_11
_atom_site_aniso_U_22
_atom_site_aniso_U_33
_atom_site_aniso_U_23
_atom_site_aniso_U_13
_atom_site_aniso_U_12
K1 0.0832(8) 0.1032(11) 0.0835(10) 0.0101(8) 0.0310(7) -0.0061(7)
C19 0.064(2) 0.058(2) 0.057(2) -0.0034(16) 0.0187(16) -0.0017(16)
C1 0.069(2) 0.067(2) 0.062(2) -0.0030(17) 0.0278(17) -0.0048(17)
C13 0.064(2) 0.076(2) 0.067(2) 0.0002(19) 0.0285(18) -0.0019(18)
C7 0.067(2) 0.064(2) 0.065(2) 0.0042(17) 0.0325(18) -0.0006(18)
C12 0.092(3) 0.076(3) 0.113(3) -0.007(2) 0.061(2) 0.002(2)
C6 0.091(3) 0.078(2) 0.066(3) -0.003(2) 0.030(2) -0.009(2)
C14 0.066(2) 0.119(3) 0.079(3) 0.006(2) 0.026(2) -0.005(2)
C9 0.084(3) 0.069(3) 0.103(3) -0.006(2) 0.018(2) -0.007(2)
C18 0.070(3) 0.125(3) 0.091(3) 0.031(3) 0.023(2) 0.006(2)
O2 0.138(3) 0.174(4) 0.143(4) 0.046(3) 0.067(3) -0.011(3)
O5 0.129(4) 0.204(6) 0.101(3) 0.029(3) 0.052(3) 0.012(3)
O4 0.136(3) 0.163(4) 0.150(5) 0.017(4) 0.065(3) 0.041(3)
C20 0.090(3) 0.102(3) 0.089(3) 0.025(2) 0.036(2) 0.027(2)
C5 0.122(3) 0.114(4) 0.065(3) -0.001(2) 0.039(2) -0.009(3)
O6 0.131(3) 0.148(4) 0.124(3) 0.031(3) 0.048(3) 0.026(3)
C22 0.085(3) 0.096(3) 0.115(4) -0.022(3) 0.048(3) 0.009(3)
C11 0.142(4) 0.071(3) 0.131(4) -0.012(3) 0.080(4) 0.007(3)
C2 0.121(3) 0.076(3) 0.076(3) -0.008(2) 0.039(2) -0.024(2)
C4 0.132(4) 0.113(4) 0.084(4) 0.018(3) 0.048(3) -0.018(3)
B1 0.061(2) 0.062(2) 0.059(2) 0.0006(18) 0.0218(19) -0.0004(18)
C24 0.113(3) 0.112(3) 0.095(3) 0.031(3) 0.060(3) 0.042(3)
O1 0.097(3) 0.234(5) 0.143(4) 0.038(3) 0.057(3) 0.001(3)
C15 0.065(3) 0.169(5) 0.103(4) 0.004(3) 0.030(3) -0.007(3)
C16 0.064(3) 0.193(5) 0.088(4) 0.001(4) 0.013(2) 0.025(3)
C8 0.115(4) 0.092(4) 0.118(4) -0.013(3) 0.018(3) -0.030(3)
C10 0.178(6) 0.074(3) 0.104(4) -0.017(3) 0.061(4) -0.028(4)
C3 0.144(4) 0.088(3) 0.101(4) 0.007(3) 0.050(3) -0.031(3)
C17 0.088(3) 0.170(5) 0.095(4) 0.042(3) 0.028(3) 0.029(3)
C23 0.127(4) 0.130(4) 0.109(4) 0.017(3) 0.079(3) 0.032(3)
C21 0.086(3) 0.107(4) 0.130(4) 0.018(3) 0.034(3) 0.037(2)
O3 0.140(4) 0.241(6) 0.189(5) 0.114(4) 0.073(4) 0.060(4)
C26 0.141(5) 0.155(6) 0.141(6) -0.002(4) 0.098(4) -0.033(4)
C34 0.131(6) 0.158(6) 0.132(6) 0.054(5) 0.022(5) -0.011(4)
C33 0.164(8) 0.154(7) 0.125(6) 0.032(5) 0.060(6) -0.013(6)
C25 0.121(5) 0.190(9) 0.170(7) 0.009(5) 0.082(5) -0.029(5)
C27 0.187(6) 0.147(6) 0.112(5) 0.026(4) 0.069(5) 0.002(6)
C32 0.143(6) 0.204(8) 0.143(6) 0.000(5) 0.094(5) 0.007(5)
C30 0.125(4) 0.132(5) 0.169(5) -0.003(4) 0.035(4) 0.028(4)
C36 0.093(4) 0.218(8) 0.146(6) 0.023(5) 0.038(4) 0.036(5)
C31 0.152(7) 0.217(10) 0.153(7) -0.010(6) 0.080(6) 0.031(7)
C29 0.155(5) 0.178(7) 0.171(6) 0.040(6) 0.039(4) 0.045(5)
C35 0.134(5) 0.179(7) 0.127(6) 0.017(4) 0.039(4) 0.045(5)
C28 0.164(6) 0.259(9) 0.118(6) 0.073(6) 0.023(5) 0.007(7)
K1A 0.096(5) 0.216(13) 0.099(7) 0.040(7) 0.038(5) 0.015(7)
O2A 0.135(10) 0.179(14) 0.147(12) 0.020(10) 0.070(8) 0.003(11)
O5A 0.121(11) 0.179(15) 0.143(11) 0.021(10) 0.059(9) -0.023(9)
O4A 0.137(9) 0.135(15) 0.166(11) 0.003(11) 0.057(9) 0.027(10)
O6A 0.150(11) 0.150(13) 0.116(13) 0.021(9) 0.016(10) -0.018(9)
O1A 0.120(9) 0.177(12) 0.151(13) 0.028(10) 0.035(10) 0.017(10)
O3A 0.146(7) 0.215(14) 0.108(11) 0.038(9) 0.032(9) 0.005(11)
C26A 0.136(9) 0.170(11) 0.158(9) -0.012(8) 0.081(7) 0.007(8)
C34A 0.171(16) 0.181(18) 0.115(13) 0.032(11) 0.031(12) -0.018(14)
C33A 0.161(15) 0.214(17) 0.127(15) 0.034(12) 0.060(11) -0.032(13)
C25A 0.129(8) 0.181(10) 0.167(9) 0.004(8) 0.053(7) 0.007(8)
C27A 0.166(11) 0.166(17) 0.146(15) 0.029(12) 0.073(10) -0.025(13)
C32A 0.127(13) 0.203(18) 0.177(14) 0.004(13) 0.085(11) -0.010(14)
C30A 0.125(4) 0.132(5) 0.169(5) -0.003(4) 0.035(4) 0.028(4)
C36A 0.164(14) 0.167(14) 0.175(17) 0.022(15) 0.039(12) 0.031(11)
C31A 0.151(14) 0.177(17) 0.181(12) -0.010(13) 0.068(13) 0.033(13)
C29A 0.155(5) 0.178(7) 0.171(6) 0.040(6) 0.039(4) 0.045(5)
C35A 0.167(14) 0.145(16) 0.167(16) 0.030(12) 0.030(12) 0.003(12)
C28A 0.168(12) 0.208(19) 0.119(11) 0.042(13) 0.061(9) -0.008(15)

loop_
_atom_type_symbol
_atom_type_description
_atom_type_scat_dispersion_real
_atom_type_scat_dispersion_imag
_atom_type_scat_source
C C 0.0033 0.0016 'International Tables Vol C Tables 4.2.6.8 and 6.1.1.4'
H H 0.0000 0.0000 'International Tables Vol C Tables 4.2.6.8 and 6.1.1.4'
B B 0.0013 0.0007 'International Tables Vol C Tables 4.2.6.8 and 6.1.1.4'
O O 0.0106 0.0060 'International Tables Vol C Tables 4.2.6.8 and 6.1.1.4'
K K 0.2009 0.2494 'International Tables Vol C Tables 4.2.6.8 and 6.1.1.4'

loop_
_geom_angle_atom_site_label_1
_geom_angle_atom_site_label_2
_geom_angle_atom_site_label_3
_geom_angle
O2 K1 O5 146.64(19)
O2 K1 O4 108.86(18)
O2 K1 C20 95.87(14)
O2 K1 O6 114.07(17)
O2 K1 C22 130.47(16)
O2 K1 C21 108.11(16)
O2 K1 O3 56.60(17)
O2 K1 C34 135.51(19)
O2 K1 C35 98.9(2)
O5 K1 O4 56.40(17)
O5 K1 C20 116.39(16)
O5 K1 O6 56.75(15)
O5 K1 C22 77.84(16)
O5 K1 C21 99.70(17)
O5 K1 O3 112.91(19)
O5 K1 C34 40.81(18)
O5 K1 C35 77.77(19)
O4 K1 C20 105.52(15)
O4 K1 C22 74.47(14)
O4 K1 C21 82.39(15)
O4 K1 C34 97.1(2)
O4 K1 C35 130.3(2)
C20 K1 C34 111.48(18)
C20 K1 C35 111.78(17)
O6 K1 O4 109.48(17)
O6 K1 C20 121.82(14)
O6 K1 C22 110.42(15)
O6 K1 C21 128.37(15)
O6 K1 C34 21.44(15)
O6 K1 C35 21.30(15)
C22 K1 C20 40.38(10)
C22 K1 C34 90.52(17)
C22 K1 C35 116.40(19)
O1 K1 O2 57.39(17)
O1 K1 O5 110.97(17)
O1 K1 O4 138.00(19)
O1 K1 C20 114.86(15)
O1 K1 O6 58.01(15)
O1 K1 C22 146.52(16)
O1 K1 C21 138.44(16)
O1 K1 O3 111.27(19)
O1 K1 C34 79.04(17)
O1 K1 C35 41.55(18)
C21 K1 C20 23.59(10)
C21 K1 C22 22.47(11)
C21 K1 C34 110.70(18)
C21 K1 C35 127.06(18)
O3 K1 O4 57.12(17)
O3 K1 C20 88.64(18)
O3 K1 O6 149.5(2)
O3 K1 C22 92.96(17)
O3 K1 C21 79.68(18)
O3 K1 C34 151.7(2)
O3 K1 C35 150.6(2)
C35 K1 C34 39.12(19)
C20 C19 B1 123.8(3)
C20 C19 C24 112.4(3)
C24 C19 B1 123.6(3)
C6 C1 B1 124.2(3)
C2 C1 C6 113.7(3)
C2 C1 B1 122.1(3)
C14 C13 C18 113.0(3)
C14 C13 B1 124.8(3)
C18 C13 B1 122.1(3)
C12 C7 B1 123.4(3)
C9 C7 C12 114.0(3)
C9 C7 B1 122.5(3)
C7 C12 H12 118.4
C11 C12 C7 123.2(4)
C11 C12 H12 118.4
C1 C6 H6 118.4
C5 C6 C1 123.3(4)
C5 C6 H6 118.4
C13 C14 H14 118.2
C15 C14 C13 123.5(4)
C15 C14 H14 118.2
C7 C9 H9 118.4
C7 C9 C8 123.3(4)
C8 C9 H9 118.4
C13 C18 H18 117.9
C17 C18 C13 124.3(4)
C17 C18 H18 117.9
C26 O2 K1 122.5(5)
C27 O2 K1 119.7(5)
C27 O2 C26 117.7(6)
C33 O5 K1 118.9(5)
C33 O5 C32 119.8(7)
C32 O5 K1 119.8(5)
C30 O4 K1 116.7(5)
C31 O4 K1 117.1(5)
C31 O4 C30 120.9(8)
K1 C20 H20 109.4
C19 C20 K1 87.2(2)
C19 C20 H20 118.6
C19 C20 C21 122.8(4)
C21 C20 K1 74.4(3)
C21 C20 H20 118.6
C6 C5 H5 119.7
C4 C5 C6 120.6(4)
C4 C5 H5 119.7
C34 O6 K1 108.0(4)
C35 O6 K1 107.5(4)
C35 O6 C34 122.1(7)
K1 C22 H22 110.2
C23 C22 K1 84.4(3)
C23 C22 H22 121.1
C21 C22 K1 75.0(3)
C21 C22 H22 121.1
C21 C22 C23 117.8(4)
C12 C11 H11 119.8
C10 C11 C12 120.5(4)
C10 C11 H11 119.8
C1 C2 H2 118.5
C1 C2 C3 123.1(4)
C3 C2 H2 118.5
C5 C4 H4 120.5
C5 C4 C3 119.0(4)
C3 C4 H4 120.5
C19 B1 C7 107.4(2)
C1 B1 C19 109.1(3)
C1 B1 C7 108.7(3)
C13 B1 C19 111.0(3)
C13 B1 C1 111.6(3)
C13 B1 C7 108.9(3)
C19 C24 H24 117.7
C23 C24 C19 124.6(4)
C23 C24 H24 117.7
C25 O1 K1 121.1(5)
C25 O1 C36 120.9(6)
C36 O1 K1 118.0(5)
C14 C15 H15 119.5
C16 C15 C14 121.0(4)
C16 C15 H15 119.5
C15 C16 H16 120.8
C15 C16 C17 118.4(4)
C17 C16 H16 120.8
C9 C8 H8 119.9
C10 C8 C9 120.2(5)
C10 C8 H8 119.9
C11 C10 C8 118.9(4)
C11 C10 H10 120.6
C8 C10 H10 120.6
C2 C3 H3 119.9
C4 C3 C2 120.3(4)
C4 C3 H3 119.9
C18 C17 H17 120.2
C16 C17 C18 119.7(4)
C16 C17 H17 120.2
C22 C23 C24 120.5(4)
C22 C23 H23 119.7
C24 C23 H23 119.7
K1 C21 H21 106.0
C20 C21 K1 82.0(3)
C20 C21 H21 119.1
C22 C21 K1 82.5(3)
C22 C21 C20 121.9(4)
C22 C21 H21 119.1
C29 O3 K1 115.5(5)
C28 O3 K1 116.2(6)
C28 O3 C29 126.8(7)
O2 C26 H26A 108.7
O2 C26 H26B 108.7
O2 C26 C25 114.1(6)
H26A C26 H26B 107.6
C25 C26 H26A 108.7
C25 C26 H26B 108.7
K1 C34 H34A 158.5
K1 C34 H34B 85.8
O6 C34 K1 50.5(3)
O6 C34 H34A 108.3
O6 C34 H34B 108.3
O6 C34 C33 115.7(7)
H34A C34 H34B 107.4
C33 C34 K1 82.2(5)
C33 C34 H34A 108.3
C33 C34 H34B 108.3
O5 C33 C34 117.9(7)
O5 C33 H33A 107.8
O5 C33 H33B 107.8
C34 C33 H33A 107.8
C34 C33 H33B 107.8
H33A C33 H33B 107.2
O1 C25 C26 124.4(7)
O1 C25 H25A 106.2
O1 C25 H25B 106.2
C26 C25 H25A 106.2
C26 C25 H25B 106.2
H25A C25 H25B 106.4
O2 C27 H27A 107.8
O2 C27 H27B 107.8
O2 C27 C28 117.8(7)
H27A C27 H27B 107.2
C28 C27 H27A 107.8
C28 C27 H27B 107.8
O5 C32 H32A 109.1
O5 C32 H32B 109.1
O5 C32 C31 112.6(8)
H32A C32 H32B 107.8
C31 C32 H32A 109.1
C31 C32 H32B 109.1
O4 C30 H30A 109.1
O4 C30 H30B 109.1
H30A C30 H30B 107.8
C29 C30 O4 112.5(9)
C29 C30 H30A 109.1
C29 C30 H30B 109.1
O1 C36 H36A 108.7
O1 C36 H36B 108.7
H36A C36 H36B 107.6
C35 C36 O1 114.0(7)
C35 C36 H36A 108.7
C35 C36 H36B 108.7
O4 C31 C32 122.2(10)
O4 C31 H31A 106.8
O4 C31 H31B 106.8
C32 C31 H31A 106.8
C32 C31 H31B 106.8
H31A C31 H31B 106.6
O3 C29 H29A 106.8
O3 C29 H29B 106.8
C30 C29 O3 122.2(9)
C30 C29 H29A 106.8
C30 C29 H29B 106.8
H29A C29 H29B 106.6
K1 C35 H35A 81.5
K1 C35 H35B 159.4
O6 C35 K1 51.2(3)
O6 C35 C36 116.3(7)
O6 C35 H35A 108.2
O6 C35 H35B 108.2
C36 C35 K1 85.7(5)
C36 C35 H35A 108.2
C36 C35 H35B 108.2
H35A C35 H35B 107.4
O3 C28 C27 116.7(8)
O3 C28 H28A 108.1
O3 C28 H28B 108.1
C27 C28 H28A 108.1
C27 C28 H28B 108.1
H28A C28 H28B 107.3
O2A K1A O4A 122.3(8)
O2A K1A O6A 117.1(8)
O2A K1A O1A 61.4(7)
O2A K1A O3A 58.8(8)
O5A K1A O2A 166.1(13)
O5A K1A O4A 62.2(8)
O5A K1A O6A 63.0(8)
O5A K1A O1A 114.0(9)
O5A K1A O3A 123.9(9)
O4A K1A O6A 119.6(9)
O1A K1A O4A 176.1(9)
O1A K1A O6A 57.2(7)
O1A K1A O3A 120.1(8)
O3A K1A O4A 63.5(6)
O3A K1A O6A 168.4(11)
C26A O2A K1A 113.9(15)
C26A O2A C27A 131(2)
C27A O2A K1A 112.0(15)
C33A O5A K1A 123(2)
C33A O5A C32A 110(3)
C32A O5A K1A 124(2)
C30A O4A K1A 107.3(11)
C31A O4A K1A 108.9(14)
C31A O4A C30A 136(3)
C34A O6A K1A 109.5(15)
C35A O6A K1A 120.7(15)
C35A O6A C34A 106(3)
C25A O1A K1A 112.5(14)
C36A O1A K1A 114.6(14)
C36A O1A C25A 127(2)
C29A O3A K1A 107.9(11)
C28A O3A K1A 110.6(15)
C28A O3A C29A 110(3)
O2A C26A H26C 109.2
O2A C26A H26D 109.2
O2A C26A C25A 112.1(18)
H26C C26A H26D 107.9
C25A C26A H26C 109.2
C25A C26A H26D 109.2
O6A C34A H34C 109.2
O6A C34A H34D 109.2
O6A C34A C33A 112(3)
H34C C34A H34D 107.9
C33A C34A H34C 109.2
C33A C34A H34D 109.2
O5A C33A C34A 115(2)
O5A C33A H33C 108.5
O5A C33A H33D 108.5
C34A C33A H33C 108.5
C34A C33A H33D 108.5
H33C C33A H33D 107.5
O1A C25A H25C 109.7
O1A C25A H25D 109.7
C26A C25A O1A 110(3)
C26A C25A H25C 109.7
C26A C25A H25D 109.7
H25C C25A H25D 108.2
O2A C27A H27C 107.6
O2A C27A H27D 107.6
O2A C27A C28A 119(2)
H27C C27A H27D 107.0
C28A C27A H27C 107.6
C28A C27A H27D 107.6
O5A C32A H32C 109.3
O5A C32A H32D 109.3
H32C C32A H32D 108.0
C31A C32A O5A 112(2)
C31A C32A H32C 109.3
C31A C32A H32D 109.3
O4A C30A H30C 105.3
O4A C30A H30D 105.3
H30C C30A H30D 106.0
C29A C30A O4A 127.9(19)
C29A C30A H30C 105.3
C29A C30A H30D 105.3
O1A C36A H36C 109.9
O1A C36A H36D 109.9
O1A C36A C35A 108.7(16)
H36C C36A H36D 108.3
C35A C36A H36C 109.9
C35A C36A H36D 109.9
O4A C31A H31C 109.4
O4A C31A H31D 109.4
C32A C31A O4A 111(3)
C32A C31A H31C 109.4
C32A C31A H31D 109.4
H31C C31A H31D 108.0
O3A C29A H29C 105.0
O3A C29A H29D 105.0
C30A C29A O3A 129.2(17)
C30A C29A H29C 105.0
C30A C29A H29D 105.0
H29C C29A H29D 105.9
O6A C35A C36A 107.6(15)
O6A C35A H35C 110.2
O6A C35A H35D 110.2
C36A C35A H35C 110.2
C36A C35A H35D 110.2
H35C C35A H35D 108.5
O3A C28A C27A 93(3)
O3A C28A H28C 113.0
O3A C28A H28D 113.0
C27A C28A H28C 113.0
C27A C28A H28D 113.0
H28C C28A H28D 110.4

loop_
_geom_bond_atom_site_label_1
_geom_bond_atom_site_label_2
_geom_bond_distance
K1 O2 2.812(5)
K1 O5 2.829(5)
K1 O4 2.922(5)
K1 C20 3.447(5)
K1 O6 2.873(5)
K1 C22 3.441(5)
K1 O1 2.799(5)
K1 C21 3.352(5)
K1 O3 2.846(5)
K1 C34 3.540(8)
K1 C35 3.516(8)
C19 C20 1.378(5)
C19 B1 1.655(5)
C19 C24 1.380(5)
C1 C6 1.394(5)
C1 C2 1.393(5)
C1 B1 1.645(5)
C13 C14 1.386(5)
C13 C18 1.395(5)
C13 B1 1.642(5)
C7 C12 1.385(5)
C7 C9 1.379(5)
C7 B1 1.656(5)
C12 H12 0.9300
C12 C11 1.383(6)
C6 H6 0.9300
C6 C5 1.386(5)
C14 H14 0.9300
C14 C15 1.373(6)
C9 H9 0.9300
C9 C8 1.384(6)
C18 H18 0.9300
C18 C17 1.377(6)
O2 C26 1.372(8)
O2 C27 1.331(9)
O5 C33 1.287(9)
O5 C32 1.382(9)
O4 C30 1.396(9)
O4 C31 1.266(11)
C20 H20 0.9300
C20 C21 1.393(6)
C5 H5 0.9300
C5 C4 1.354(6)
O6 C34 1.361(8)
O6 C35 1.339(8)
C22 H22 0.9300
C22 C23 1.344(6)
C22 C21 1.326(6)
C11 H11 0.9300
C11 C10 1.347(7)
C2 H2 0.9300
C2 C3 1.398(6)
C4 H4 0.9300
C4 C3 1.354(6)
C24 H24 0.9300
C24 C23 1.376(5)
O1 C25 1.284(8)
O1 C36 1.411(8)
C15 H15 0.9300
C15 C16 1.356(6)
C16 H16 0.9300
C16 C17 1.365(7)
C8 H8 0.9300
C8 C10 1.357(7)
C10 H10 0.9300
C3 H3 0.9300
C17 H17 0.9300
C23 H23 0.9300
C21 H21 0.9300
O3 C29 1.364(11)
O3 C28 1.272(9)
C26 H26A 0.9700
C26 H26B 0.9700
C26 C25 1.401(10)
C34 H34A 0.9700
C34 H34B 0.9700
C34 C33 1.419(10)
C33 H33A 0.9700
C33 H33B 0.9700
C25 H25A 0.9700
C25 H25B 0.9700
C27 H27A 0.9700
C27 H27B 0.9700
C27 C28 1.435(12)
C32 H32A 0.9700
C32 H32B 0.9700
C32 C31 1.377(11)
C30 H30A 0.9700
C30 H30B 0.9700
C30 C29 1.298(11)
C36 H36A 0.9700
C36 H36B 0.9700
C36 C35 1.376(10)
C31 H31A 0.9700
C31 H31B 0.9700
C29 H29A 0.9700
C29 H29B 0.9700
C35 H35A 0.9700
C35 H35B 0.9700
C28 H28A 0.9700
C28 H28B 0.9700
K1A O2A 2.790(18)
K1A O5A 2.58(3)
K1A O4A 2.849(18)
K1A O6A 2.869(18)
K1A O1A 2.809(18)
K1A O3A 2.853(18)
O2A C26A 1.438(19)
O2A C27A 1.48(2)
O5A C33A 1.46(2)
O5A C32A 1.48(2)
O4A C30A 1.546(18)
O4A C31A 1.48(2)
O6A C34A 1.46(2)
O6A C35A 1.435(14)
O1A C25A 1.452(19)
O1A C36A 1.424(14)
O3A C29A 1.522(17)
O3A C28A 1.44(2)
C26A H26C 0.9700
C26A H26D 0.9700
C26A C25A 1.44(2)
C34A H34C 0.9700
C34A H34D 0.9700
C34A C33A 1.52(2)
C33A H33C 0.9700
C33A H33D 0.9700
C25A H25C 0.9700
C25A H25D 0.9700
C27A H27C 0.9700
C27A H27D 0.9700
C27A C28A 1.53(2)
C32A H32C 0.9700
C32A H32D 0.9700
C32A C31A 1.47(2)
C30A H30C 0.9700
C30A H30D 0.9700
C30A C29A 1.087(13)
C36A H36C 0.9700
C36A H36D 0.9700
C36A C35A 1.485(14)
C31A H31C 0.9700
C31A H31D 0.9700
C29A H29C 0.9700
C29A H29D 0.9700
C35A H35C 0.9700
C35A H35D 0.9700
C28A H28C 0.9700
C28A H28D 0.9700
